data_7120088
loop_
_publ_author_name
'Jeon, Ie-Rang'
'Jeannin, Olivier'
'Cl\'erac, Rodolphe'
'Rouzi\`eres, Mathieu'
'Fourmigu\'e, Marc'

_publ_section_title
;
 Spin-state modulation of molecular Fe(III) complexes via inclusion in
 halogen-bonded supramolecular networks.
;
_journal_issue 36
_journal_name_full 'Chemical communications (Cambridge, England)'
_journal_page_first 4989
_journal_page_last 4992
_journal_paper_doi 10.1039/c7cc01943b
_journal_volume 53
_journal_year 2017
_chemical_formula_moiety 'C6 F3 I3, I, C32 H22 Fe N4 O2, C2 H3 N'
_chemical_formula_sum 'C40 H25 F3 Fe I4 N5 O2'
_chemical_formula_weight 1228.10
_space_group_crystal_system triclinic
_space_group_IT_number 2
_space_group_name_Hall '-P 1'
_space_group_name_H-M_alt 'P -1'
_symmetry_space_group_name_Hall '-P 1'
_symmetry_space_group_name_H-M 'P -1'
_atom_sites_solution_hydrogens geom
_atom_sites_solution_primary dual
_audit_creation_date 2017-03-13
_audit_creation_method
;
Olex2 1.2
(compiled Sep  9 2016 15:39:09 for OlexSys, GUI svn.r5227)
;
_audit_update_record
;
2017-03-13 deposited with the CCDC.
2017-03-31 downloaded from the CCDC.
;
_cell_angle_alpha 87.97(3)
_cell_angle_beta 87.94(2)
_cell_angle_gamma 61.717(14)
_cell_formula_units_Z 2
_cell_length_a 11.930(5)
_cell_length_b 12.043(5)
_cell_length_c 15.325(8)
_cell_measurement_reflns_used 9851
_cell_measurement_temperature 293(2)
_cell_measurement_theta_max 27.54
_cell_measurement_theta_min 2.35
_cell_volume 1937.3(15)
_computing_molecular_graphics 'Olex2 (Dolomanov et al., 2009)'
_computing_publication_material 'Olex2 (Dolomanov et al., 2009)'
_computing_structure_refinement 'ShelXL (Sheldrick, 2015)'
_computing_structure_solution 'ShelXT (Sheldrick, 2015)'
_diffrn_ambient_temperature 293.15
_diffrn_measured_fraction_theta_full 0.995
_diffrn_measured_fraction_theta_max 0.995
_diffrn_measurement_device_type 'Bruker APEX-II CCD'
_diffrn_measurement_method '\f and \w scans'
_diffrn_radiation_type MoK\a
_diffrn_radiation_wavelength 0.71073
_diffrn_reflns_av_R_equivalents 0.0351
_diffrn_reflns_av_unetI/netI 0.0219
_diffrn_reflns_Laue_measured_fraction_full 0.995
_diffrn_reflns_Laue_measured_fraction_max 0.995
_diffrn_reflns_limit_h_max 15
_diffrn_reflns_limit_h_min -15
_diffrn_reflns_limit_k_max 15
_diffrn_reflns_limit_k_min -15
_diffrn_reflns_limit_l_max 19
_diffrn_reflns_limit_l_min -19
_diffrn_reflns_number 53651
_diffrn_reflns_point_group_measured_fraction_full 0.995
_diffrn_reflns_point_group_measured_fraction_max 0.995
_diffrn_reflns_theta_full 26.000
_diffrn_reflns_theta_max 27.492
_diffrn_reflns_theta_min 2.314
_diffrn_standards_number 0
_exptl_absorpt_coefficient_mu 3.635
_exptl_absorpt_correction_T_max 0.7456
_exptl_absorpt_correction_T_min 0.6425
_exptl_absorpt_correction_type multi-scan
_exptl_absorpt_process_details
;
SADABS-2016/2 (Bruker,2016) was used for absorption correction.
wR2(int) was 0.0649 before and 0.0483 after correction.
The Ratio of minimum to maximum transmission is 0.8617.
The \l/2 correction factor is Not present.
;
_exptl_crystal_colour 'dark brown'
_exptl_crystal_colour_modifier dark
_exptl_crystal_colour_primary brown
_exptl_crystal_density_diffrn 2.105
_exptl_crystal_description plate
_exptl_crystal_F_000 1162
_exptl_crystal_size_max 0.5
_exptl_crystal_size_mid 0.2
_exptl_crystal_size_min 0.06
_refine_diff_density_max 1.740
_refine_diff_density_min -1.015
_refine_diff_density_rms 0.103
_refine_ls_extinction_coef 0.00148(8)
_refine_ls_extinction_expression Fc^*^=kFc[1+0.001xFc^2^\l^3^/sin(2\q)]^-1/4^
_refine_ls_extinction_method 'SHELXL-2016/4 (Sheldrick 2016)'
_refine_ls_goodness_of_fit_ref 1.064
_refine_ls_hydrogen_treatment constr
_refine_ls_matrix_type full
_refine_ls_number_parameters 498
_refine_ls_number_reflns 8863
_refine_ls_number_restraints 0
_refine_ls_restrained_S_all 1.064
_refine_ls_R_factor_all 0.0293
_refine_ls_R_factor_gt 0.0231
_refine_ls_shift/su_max 0.002
_refine_ls_shift/su_mean 0.000
_refine_ls_structure_factor_coef Fsqd
_refine_ls_weighting_details 'w=1/[\s^2^(Fo^2^)+(0.0130P)^2^+5.0890P] where P=(Fo^2^+2Fc^2^)/3'
_refine_ls_weighting_scheme calc
_refine_ls_wR_factor_gt 0.0476
_refine_ls_wR_factor_ref 0.0495
_reflns_Friedel_coverage 0.000
_reflns_number_gt 7896
_reflns_number_total 8863
_reflns_threshold_expression 'I > 2\s(I)'
_cod_data_source_file c7cc01943b2.cif
_cod_data_source_block compound_4b
_cod_original_cell_volume 1937.2(15)
_cod_database_code 7120088
_shelx_space_group_comment
;
The symmetry employed for this shelxl refinement is uniquely defined
by the following loop, which should always be used as a source of
symmetry information in preference to the above space-group names.
They are only intended as comments.
;
_olex2_refinement_description
;
1. Fixed Uiso
 At 1.2 times of:
  All C(H) groups
 At 1.5 times of:
  All C(H,H,H) groups
2.a Aromatic/amide H refined with riding coordinates:
 C00G(H00G), C00K(H00K), C00M(H00M), C00O(H00O), C00Q(H00Q), C00U(H00U),
 C00V(H00V), C00X(H00X), C010(H010), C013(H013), C015(H015), C016(H016),
 C018(H018), C019(H019), C01A(H01A), C01B(H01B), C01D(H01D), C01E(H01E),
 C01F(H01F), C01G(H01G), C01H(H01H), C01J(H01J)
2.b Idealised Me refined as rotating group:
 C01I(H01C,H01I,H01K)
;
_shelx_shelxl_version_number 2016/4
_olex2_submission_special_instructions 'No special instructions were received'

loop_
_space_group_symop_operation_xyz
'x, y, z'
'-x, -y, -z'

loop_
_atom_site_label
_atom_site_type_symbol
_atom_site_fract_x
_atom_site_fract_y
_atom_site_fract_z
_atom_site_U_iso_or_equiv
_atom_site_adp_type
_atom_site_occupancy
_atom_site_site_symmetry_order
_atom_site_calc_flag
_atom_site_refinement_flags_posn
I001 I 0.31355(2) 0.34335(2) 0.84651(2) 0.01322(5) Uani 1 1 d .
I002 I 0.31632(2) 0.84755(2) 0.85740(2) 0.01533(5) Uani 1 1 d .
I003 I 0.15690(2) 0.17131(2) 0.80443(2) 0.01747(5) Uani 1 1 d .
I004 I 0.80679(2) 0.35786(2) 0.89964(2) 0.02086(5) Uani 1 1 d .
Fe05 Fe 0.79631(4) 0.68691(4) 0.64267(3) 0.01088(8) Uani 1 1 d .
F006 F 0.60424(17) 0.65005(17) 0.90077(12) 0.0204(4) Uani 1 1 d .
F007 F 0.22303(15) 0.63968(16) 0.84742(12) 0.0171(4) Uani 1 1 d .
F008 F 0.60096(16) 0.26164(16) 0.89301(13) 0.0207(4) Uani 1 1 d .
O009 O 0.71378(19) 0.72881(19) 0.53182(13) 0.0157(4) Uani 1 1 d .
O00A O 0.89391(18) 0.77365(19) 0.62812(14) 0.0153(4) Uani 1 1 d .
N00B N 0.6279(2) 0.8349(2) 0.69525(15) 0.0119(5) Uani 1 1 d .
N00C N 0.8340(2) 0.6720(2) 0.78016(15) 0.0119(5) Uani 1 1 d .
N00D N 0.9662(2) 0.5185(2) 0.61368(15) 0.0122(5) Uani 1 1 d .
N00E N 0.7386(2) 0.5425(2) 0.65932(15) 0.0136(5) Uani 1 1 d .
C00F C 0.7751(3) 0.7985(3) 0.91125(18) 0.0123(5) Uani 1 1 d .
C00G C 0.9669(3) 0.5994(3) 0.90546(19) 0.0160(6) Uani 1 1 d .
H00G H 1.040687 0.537331 0.930815 0.019 Uiso 1 1 calc R
C00H C 0.4090(3) 0.4482(3) 0.87172(19) 0.0133(5) Uani 1 1 d .
N00I N 0.7918(3) 0.0566(3) 0.7553(2) 0.0299(7) Uani 1 1 d .
C00J C 0.6072(3) 0.4537(3) 0.89769(19) 0.0146(6) Uani 1 1 d .
C00K C 0.6875(3) 0.9116(3) 0.95249(19) 0.0148(6) Uani 1 1 d .
H00K H 0.700789 0.926491 1.009362 0.018 Uiso 1 1 calc R
C00L C 0.4107(3) 0.6496(3) 0.87599(19) 0.0137(5) Uani 1 1 d .
C00M C 0.5831(3) 0.9991(3) 0.90825(19) 0.0144(6) Uani 1 1 d .
H00M H 0.527281 1.073854 0.935294 0.017 Uiso 1 1 calc R
C00N C 0.6406(3) 0.8680(3) 0.78115(18) 0.0116(5) Uani 1 1 d .
C00O C 0.9373(3) 0.5860(3) 0.82020(19) 0.0145(6) Uani 1 1 d .
H00O H 0.992353 0.513663 0.790237 0.017 Uiso 1 1 calc R
C00P C 0.5401(3) 0.5841(3) 0.89261(18) 0.0143(6) Uani 1 1 d .
C00Q C 0.8868(3) 0.7042(3) 0.95132(19) 0.0147(6) Uani 1 1 d .
H00Q H 0.905294 0.713621 1.008159 0.018 Uiso 1 1 calc R
C00R C 0.7518(3) 0.7779(3) 0.82494(18) 0.0117(5) Uani 1 1 d .
C00S C 0.8284(3) 0.4251(3) 0.63300(17) 0.0124(5) Uani 1 1 d .
C00T C 0.5391(3) 0.3885(3) 0.88849(19) 0.0144(6) Uani 1 1 d .
C00U C 0.5613(3) 0.7980(3) 0.4207(2) 0.0174(6) Uani 1 1 d .
H00U H 0.624003 0.748342 0.380555 0.021 Uiso 1 1 calc R
C00V C 0.5186(3) 0.8933(3) 0.65668(19) 0.0131(5) Uani 1 1 d .
H00V H 0.449616 0.951338 0.689242 0.016 Uiso 1 1 calc R
C00W C 0.3483(3) 0.5790(3) 0.86540(19) 0.0139(6) Uani 1 1 d .
C00X C 0.5588(3) 0.9778(3) 0.82263(19) 0.0138(6) Uani 1 1 d .
H00X H 0.487183 1.038253 0.794120 0.017 Uiso 1 1 calc R
C00Y C 0.4959(3) 0.8755(3) 0.56831(19) 0.0137(6) Uani 1 1 d .
C00Z C 1.1096(3) 0.6114(3) 0.61238(19) 0.0168(6) Uani 1 1 d .
C010 C 1.0795(3) 0.5102(3) 0.60576(19) 0.0165(6) Uani 1 1 d .
H010 H 1.147182 0.430790 0.594752 0.020 Uiso 1 1 calc R
C011 C 0.9511(3) 0.4086(3) 0.60814(18) 0.0129(5) Uani 1 1 d .
C012 C 0.5941(3) 0.7976(3) 0.50852(19) 0.0136(5) Uani 1 1 d .
C013 C 0.5881(3) 0.4647(3) 0.6817(2) 0.0189(6) Uani 1 1 d .
H013 H 0.506216 0.481039 0.698719 0.023 Uiso 1 1 calc R
C014 C 0.7999(3) 0.3236(3) 0.62965(19) 0.0161(6) Uani 1 1 d .
C015 C 0.6755(3) 0.3469(3) 0.6557(2) 0.0185(6) Uani 1 1 d .
H015 H 0.653502 0.282494 0.655011 0.022 Uiso 1 1 calc R
C016 C 1.1833(3) 0.7982(3) 0.6305(2) 0.0208(6) Uani 1 1 d .
H016 H 1.208291 0.859435 0.638453 0.025 Uiso 1 1 calc R
C017 C 1.0163(3) 0.7380(3) 0.62759(18) 0.0147(6) Uani 1 1 d .
C018 C 0.8950(3) 0.2052(3) 0.6002(2) 0.0192(6) Uani 1 1 d .
H018 H 0.877877 0.137778 0.597293 0.023 Uiso 1 1 calc R
C019 C 1.0566(3) 0.8296(3) 0.6390(2) 0.0189(6) Uani 1 1 d .
H019 H 0.996892 0.911854 0.652344 0.023 Uiso 1 1 calc R
C01A C 0.3706(3) 0.9492(3) 0.5376(2) 0.0168(6) Uani 1 1 d .
H01A H 0.306743 1.000901 0.576361 0.020 Uiso 1 1 calc R
C01B C 1.0415(3) 0.2912(3) 0.57981(19) 0.0158(6) Uani 1 1 d .
H01B H 1.122396 0.278339 0.563031 0.019 Uiso 1 1 calc R
C01C C 0.8548(3) 0.0281(3) 0.8150(2) 0.0236(7) Uani 1 1 d .
C01D C 0.4376(3) 0.8710(3) 0.3934(2) 0.0189(6) Uani 1 1 d .
H01D H 0.418482 0.869920 0.335232 0.023 Uiso 1 1 calc R
C01E C 0.3407(3) 0.9465(3) 0.4521(2) 0.0185(6) Uani 1 1 d .
H01E H 0.257434 0.994176 0.433657 0.022 Uiso 1 1 calc R
C01F C 0.6228(3) 0.5607(3) 0.68251(19) 0.0165(6) Uani 1 1 d .
H01F H 0.562260 0.640564 0.700045 0.020 Uiso 1 1 calc R
C01G C 1.0125(3) 0.1909(3) 0.57607(19) 0.0179(6) Uani 1 1 d .
H01G H 1.074857 0.112967 0.556691 0.022 Uiso 1 1 calc R
C01H C 1.2395(3) 0.5833(3) 0.6029(2) 0.0207(6) Uani 1 1 d .
H01H H 1.301078 0.500999 0.591550 0.025 Uiso 1 1 calc R
C01I C 0.9362(4) -0.0096(4) 0.8913(3) 0.0351(9) Uani 1 1 d .
H01C H 0.988700 0.031060 0.888361 0.053 Uiso 1 1 calc GR
H01I H 0.989156 -0.099410 0.892177 0.053 Uiso 1 1 calc GR
H01K H 0.883962 0.014872 0.943545 0.053 Uiso 1 1 calc GR
C01J C 1.2757(3) 0.6748(3) 0.6100(2) 0.0247(7) Uani 1 1 d .
H01J H 1.360500 0.655495 0.601302 0.030 Uiso 1 1 calc R

loop_
_atom_site_aniso_label
_atom_site_aniso_U_11
_atom_site_aniso_U_22
_atom_site_aniso_U_33
_atom_site_aniso_U_23
_atom_site_aniso_U_13
_atom_site_aniso_U_12
I001 0.01003(8) 0.01024(9) 0.01928(10) -0.00062(7) -0.00009(7) -0.00470(7)
I002 0.01718(9) 0.01217(9) 0.01848(10) -0.00109(7) 0.00121(7) -0.00850(7)
I003 0.01872(10) 0.01564(10) 0.01990(10) 0.00251(7) -0.00760(7) -0.00936(8)
I004 0.01210(9) 0.02248(11) 0.02911(11) 0.00570(8) -0.00565(8) -0.00915(8)
Fe05 0.00847(18) 0.01056(19) 0.01217(19) 0.00073(15) 0.00004(15) -0.00341(15)
F006 0.0194(9) 0.0200(9) 0.0286(10) 0.0005(7) -0.0031(7) -0.0149(8)
F007 0.0109(8) 0.0137(8) 0.0254(9) 0.0008(7) -0.0013(7) -0.0049(7)
F008 0.0134(8) 0.0121(8) 0.0347(11) 0.0031(7) -0.0033(7) -0.0046(7)
O009 0.0138(10) 0.0173(10) 0.0130(10) 0.0003(8) 0.0000(8) -0.0051(8)
O00A 0.0117(9) 0.0135(10) 0.0209(11) -0.0002(8) 0.0027(8) -0.0063(8)
N00B 0.0110(11) 0.0109(11) 0.0116(11) 0.0009(9) 0.0006(9) -0.0037(9)
N00C 0.0100(11) 0.0116(11) 0.0130(12) 0.0009(9) -0.0006(9) -0.0042(9)
N00D 0.0116(11) 0.0144(12) 0.0093(11) 0.0007(9) -0.0007(9) -0.0052(9)
N00E 0.0120(11) 0.0185(13) 0.0099(11) 0.0021(9) -0.0020(9) -0.0069(10)
C00F 0.0113(13) 0.0123(13) 0.0145(14) 0.0014(11) 0.0010(10) -0.0067(11)
C00G 0.0126(13) 0.0165(14) 0.0149(14) 0.0040(11) -0.0030(11) -0.0038(11)
C00H 0.0133(13) 0.0147(14) 0.0143(14) -0.0012(11) 0.0013(11) -0.0086(11)
N00I 0.0301(16) 0.0344(17) 0.0279(16) -0.0022(13) 0.0051(13) -0.0177(14)
C00J 0.0115(13) 0.0190(15) 0.0136(14) 0.0013(11) -0.0010(11) -0.0076(11)
C00K 0.0167(14) 0.0148(14) 0.0125(14) -0.0017(11) 0.0006(11) -0.0071(12)
C00L 0.0161(13) 0.0114(13) 0.0135(14) 0.0004(10) 0.0007(11) -0.0066(11)
C00M 0.0146(13) 0.0109(13) 0.0157(14) -0.0012(11) 0.0038(11) -0.0045(11)
C00N 0.0097(12) 0.0136(13) 0.0121(13) 0.0009(10) 0.0008(10) -0.0062(11)
C00O 0.0115(13) 0.0145(14) 0.0138(14) 0.0008(11) 0.0011(11) -0.0032(11)
C00P 0.0180(14) 0.0190(15) 0.0123(13) 0.0013(11) -0.0016(11) -0.0139(12)
C00Q 0.0134(13) 0.0177(15) 0.0138(14) 0.0011(11) -0.0018(11) -0.0080(12)
C00R 0.0104(12) 0.0112(13) 0.0140(13) 0.0011(10) 0.0027(10) -0.0058(11)
C00S 0.0162(13) 0.0148(14) 0.0059(12) 0.0010(10) -0.0024(10) -0.0070(11)
C00T 0.0150(13) 0.0137(14) 0.0154(14) -0.0003(11) 0.0006(11) -0.0077(11)
C00U 0.0232(15) 0.0166(15) 0.0148(14) 0.0007(11) -0.0011(12) -0.0114(13)
C00V 0.0120(13) 0.0090(13) 0.0173(14) 0.0011(10) 0.0022(11) -0.0045(11)
C00W 0.0110(13) 0.0151(14) 0.0145(14) -0.0001(11) 0.0007(10) -0.0054(11)
C00X 0.0097(12) 0.0131(14) 0.0157(14) 0.0034(11) 0.0003(11) -0.0034(11)
C00Y 0.0141(13) 0.0119(13) 0.0170(14) 0.0033(11) -0.0029(11) -0.0078(11)
C00Z 0.0148(14) 0.0219(16) 0.0158(14) 0.0026(12) -0.0018(11) -0.0106(12)
C010 0.0150(14) 0.0163(14) 0.0143(14) -0.0005(11) 0.0015(11) -0.0042(12)
C011 0.0165(14) 0.0140(14) 0.0076(12) 0.0024(10) -0.0024(10) -0.0068(11)
C012 0.0138(13) 0.0115(13) 0.0170(14) 0.0043(11) -0.0031(11) -0.0072(11)
C013 0.0165(14) 0.0247(16) 0.0182(15) 0.0035(12) -0.0016(12) -0.0121(13)
C014 0.0208(15) 0.0166(15) 0.0125(14) -0.0002(11) -0.0025(11) -0.0100(12)
C015 0.0218(15) 0.0192(15) 0.0201(15) 0.0024(12) -0.0037(12) -0.0143(13)
C016 0.0222(16) 0.0220(16) 0.0242(16) 0.0038(13) -0.0071(13) -0.0153(13)
C017 0.0140(13) 0.0197(15) 0.0108(13) 0.0029(11) -0.0019(11) -0.0085(12)
C018 0.0275(16) 0.0179(15) 0.0168(15) -0.0001(12) -0.0022(12) -0.0144(13)
C019 0.0208(15) 0.0190(15) 0.0178(15) 0.0018(12) -0.0017(12) -0.0103(13)
C01A 0.0150(14) 0.0149(14) 0.0223(16) 0.0031(12) -0.0019(12) -0.0087(12)
C01B 0.0147(14) 0.0177(15) 0.0133(14) 0.0006(11) 0.0002(11) -0.0064(12)
C01C 0.0175(15) 0.0254(17) 0.0295(18) -0.0003(14) 0.0041(14) -0.0117(13)
C01D 0.0272(16) 0.0181(15) 0.0191(15) 0.0044(12) -0.0082(13) -0.0168(13)
C01E 0.0170(14) 0.0184(15) 0.0233(16) 0.0061(12) -0.0068(12) -0.0111(12)
C01F 0.0149(14) 0.0175(15) 0.0155(14) 0.0026(11) -0.0007(11) -0.0065(12)
C01G 0.0228(15) 0.0137(14) 0.0153(14) -0.0025(11) 0.0007(12) -0.0069(12)
C01H 0.0152(14) 0.0178(15) 0.0264(17) 0.0007(13) -0.0008(12) -0.0057(12)
C01I 0.0287(19) 0.039(2) 0.043(2) 0.0115(18) -0.0113(17) -0.0210(17)
C01J 0.0150(15) 0.0300(18) 0.0322(19) 0.0042(14) -0.0032(13) -0.0133(14)

loop_
_atom_type_symbol
_atom_type_description
_atom_type_scat_dispersion_real
_atom_type_scat_dispersion_imag
_atom_type_scat_source
C C 0.0033 0.0016 'International Tables Vol C Tables 4.2.6.8 and 6.1.1.4'
H H 0.0000 0.0000 'International Tables Vol C Tables 4.2.6.8 and 6.1.1.4'
F F 0.0171 0.0103 'International Tables Vol C Tables 4.2.6.8 and 6.1.1.4'
Fe Fe 0.3463 0.8444 'International Tables Vol C Tables 4.2.6.8 and 6.1.1.4'
I I -0.4742 1.8119 'International Tables Vol C Tables 4.2.6.8 and 6.1.1.4'
N N 0.0061 0.0033 'International Tables Vol C Tables 4.2.6.8 and 6.1.1.4'
O O 0.0106 0.0060 'International Tables Vol C Tables 4.2.6.8 and 6.1.1.4'

loop_
_geom_angle_atom_site_label_1
_geom_angle_atom_site_label_2
_geom_angle_atom_site_label_3
_geom_angle
O009 Fe05 N00B 87.20(9)
O009 Fe05 N00C 163.67(9)
O009 Fe05 N00D 101.68(9)
O009 Fe05 N00E 87.85(9)
O00A Fe05 O009 99.12(9)
O00A Fe05 N00B 98.63(10)
O00A Fe05 N00C 87.84(9)
O00A Fe05 N00D 87.30(10)
O00A Fe05 N00E 163.68(9)
N00B Fe05 N00C 77.11(9)
N00B Fe05 N00D 168.48(9)
N00B Fe05 N00E 96.42(10)
N00C Fe05 N00E 89.41(9)
N00D Fe05 N00C 93.35(9)
N00D Fe05 N00E 76.80(10)
C012 O009 Fe05 133.39(19)
C017 O00A Fe05 133.90(19)
C00N N00B Fe05 113.95(17)
C00V N00B Fe05 125.9(2)
C00V N00B C00N 120.1(2)
C00O N00C Fe05 127.1(2)
C00O N00C C00R 118.5(2)
C00R N00C Fe05 113.07(18)
C010 N00D Fe05 124.6(2)
C010 N00D C011 120.2(2)
C011 N00D Fe05 115.03(18)
C00S N00E Fe05 114.55(18)
C01F N00E Fe05 126.0(2)
C01F N00E C00S 119.0(3)
C00K C00F C00Q 123.7(3)
C00R C00F C00K 118.8(3)
C00R C00F C00Q 117.6(3)
C00O C00G H00G 120.1
C00Q C00G H00G 120.1
C00Q C00G C00O 119.7(3)
C00T C00H I001 121.3(2)
C00W C00H I001 121.8(2)
C00W C00H C00T 116.7(3)
C00P C00J I004 121.4(2)
C00T C00J I004 120.7(2)
C00T C00J C00P 117.2(3)
C00F C00K H00K 120.1
C00M C00K C00F 119.9(3)
C00M C00K H00K 120.1
C00P C00L I002 121.3(2)
C00W C00L I002 121.3(2)
C00W C00L C00P 117.3(3)
C00K C00M H00M 119.3
C00K C00M C00X 121.4(3)
C00X C00M H00M 119.3
N00B C00N C00R 114.8(2)
C00X C00N N00B 126.1(3)
C00X C00N C00R 119.1(3)
N00C C00O C00G 122.9(3)
N00C C00O H00O 118.5
C00G C00O H00O 118.5
F006 C00P C00J 118.5(3)
F006 C00P C00L 118.6(3)
C00J C00P C00L 122.8(3)
C00F C00Q H00Q 120.3
C00G C00Q C00F 119.3(3)
C00G C00Q H00Q 120.3
N00C C00R C00F 122.0(3)
N00C C00R C00N 117.5(3)
C00F C00R C00N 120.5(3)
N00E C00S C011 117.7(3)
N00E C00S C014 121.5(3)
C014 C00S C011 120.8(3)
F008 C00T C00H 118.0(2)
F008 C00T C00J 119.0(3)
C00J C00T C00H 123.0(3)
C012 C00U H00U 119.4
C01D C00U H00U 119.4
C01D C00U C012 121.2(3)
N00B C00V H00V 117.3
N00B C00V C00Y 125.5(3)
C00Y C00V H00V 117.3
F007 C00W C00H 118.3(2)
F007 C00W C00L 118.8(3)
C00L C00W C00H 123.0(3)
C00M C00X H00X 119.9
C00N C00X C00M 120.3(3)
C00N C00X H00X 119.9
C012 C00Y C00V 123.5(3)
C01A C00Y C00V 117.2(3)
C01A C00Y C012 119.0(3)
C017 C00Z C010 123.2(3)
C017 C00Z C01H 118.6(3)
C01H C00Z C010 118.2(3)
N00D C010 C00Z 126.4(3)
N00D C010 H010 116.8
C00Z C010 H010 116.8
C00S C011 N00D 115.0(2)
C01B C011 N00D 126.8(3)
C01B C011 C00S 118.1(3)
O009 C012 C00U 119.5(3)
O009 C012 C00Y 122.4(3)
C00U C012 C00Y 118.0(3)
C015 C013 H013 120.2
C015 C013 C01F 119.5(3)
C01F C013 H013 120.2
C00S C014 C015 117.7(3)
C018 C014 C00S 119.2(3)
C018 C014 C015 123.2(3)
C013 C015 C014 119.6(3)
C013 C015 H015 120.2
C014 C015 H015 120.2
C019 C016 H016 119.5
C019 C016 C01J 121.0(3)
C01J C016 H016 119.5
O00A C017 C00Z 122.2(3)
O00A C017 C019 118.9(3)
C019 C017 C00Z 118.9(3)
C014 C018 H018 120.3
C01G C018 C014 119.4(3)
C01G C018 H018 120.3
C016 C019 C017 120.5(3)
C016 C019 H019 119.7
C017 C019 H019 119.7
C00Y C01A H01A 119.0
C01E C01A C00Y 121.9(3)
C01E C01A H01A 119.0
C011 C01B H01B 119.6
C011 C01B C01G 120.8(3)
C01G C01B H01B 119.6
N00I C01C C01I 179.5(4)
C00U C01D H01D 119.5
C00U C01D C01E 120.9(3)
C01E C01D H01D 119.5
C01A C01E C01D 119.0(3)
C01A C01E H01E 120.5
C01D C01E H01E 120.5
N00E C01F C013 122.8(3)
N00E C01F H01F 118.6
C013 C01F H01F 118.6
C018 C01G C01B 121.7(3)
C018 C01G H01G 119.2
C01B C01G H01G 119.2
C00Z C01H H01H 119.3
C01J C01H C00Z 121.5(3)
C01J C01H H01H 119.3
C01C C01I H01C 109.5
C01C C01I H01I 109.5
C01C C01I H01K 109.5
H01C C01I H01I 109.5
H01C C01I H01K 109.5
H01I C01I H01K 109.5
C016 C01J H01J 120.3
C01H C01J C016 119.3(3)
C01H C01J H01J 120.3

loop_
_geom_bond_atom_site_label_1
_geom_bond_atom_site_label_2
_geom_bond_distance
I001 C00H 2.114(3)
I002 C00L 2.112(3)
I004 C00J 2.097(3)
Fe05 O009 1.923(2)
Fe05 O00A 1.901(2)
Fe05 N00B 2.111(2)
Fe05 N00C 2.154(3)
Fe05 N00D 2.127(2)
Fe05 N00E 2.157(3)
F006 C00P 1.350(3)
F007 C00W 1.351(3)
F008 C00T 1.345(3)
O009 C012 1.322(3)
O00A C017 1.312(3)
N00B C00N 1.422(4)
N00B C00V 1.304(4)
N00C C00O 1.330(4)
N00C C00R 1.374(4)
N00D C010 1.309(4)
N00D C011 1.424(4)
N00E C00S 1.373(4)
N00E C01F 1.328(4)
C00F C00K 1.418(4)
C00F C00Q 1.421(4)
C00F C00R 1.415(4)
C00G H00G 0.9300
C00G C00O 1.400(4)
C00G C00Q 1.368(4)
C00H C00T 1.396(4)
C00H C00W 1.389(4)
N00I C01C 1.142(5)
C00J C00P 1.385(4)
C00J C00T 1.385(4)
C00K H00K 0.9300
C00K C00M 1.374(4)
C00L C00P 1.389(4)
C00L C00W 1.386(4)
C00M H00M 0.9300
C00M C00X 1.412(4)
C00N C00R 1.427(4)
C00N C00X 1.378(4)
C00O H00O 0.9300
C00Q H00Q 0.9300
C00S C011 1.420(4)
C00S C014 1.418(4)
C00U H00U 0.9300
C00U C012 1.414(4)
C00U C01D 1.384(4)
C00V H00V 0.9300
C00V C00Y 1.434(4)
C00X H00X 0.9300
C00Y C012 1.427(4)
C00Y C01A 1.417(4)
C00Z C010 1.431(4)
C00Z C017 1.419(4)
C00Z C01H 1.424(4)
C010 H010 0.9300
C011 C01B 1.384(4)
C013 H013 0.9300
C013 C015 1.366(4)
C013 C01F 1.401(4)
C014 C015 1.418(4)
C014 C018 1.414(4)
C015 H015 0.9300
C016 H016 0.9300
C016 C019 1.376(4)
C016 C01J 1.407(5)
C017 C019 1.415(4)
C018 H018 0.9300
C018 C01G 1.367(4)
C019 H019 0.9300
C01A H01A 0.9300
C01A C01E 1.375(4)
C01B H01B 0.9300
C01B C01G 1.408(4)
C01C C01I 1.463(5)
C01D H01D 0.9300
C01D C01E 1.400(5)
C01E H01E 0.9300
C01F H01F 0.9300
C01G H01G 0.9300
C01H H01H 0.9300
C01H C01J 1.369(5)
C01I H01C 0.9600
C01I H01I 0.9600
C01I H01K 0.9600
C01J H01J 0.9300

loop_
_geom_torsion_atom_site_label_1
_geom_torsion_atom_site_label_2
_geom_torsion_atom_site_label_3
_geom_torsion_atom_site_label_4
_geom_torsion
I001 C00H C00T F008 -3.6(4)
I001 C00H C00T C00J 174.2(2)
I001 C00H C00W F007 3.8(4)
I001 C00H C00W C00L -175.7(2)
I002 C00L C00P F006 3.0(4)
I002 C00L C00P C00J -174.3(2)
I002 C00L C00W F007 -3.6(4)
I002 C00L C00W C00H 175.9(2)
I004 C00J C00P F006 -8.8(4)
I004 C00J C00P C00L 168.5(2)
I004 C00J C00T F008 9.2(4)
I004 C00J C00T C00H -168.6(2)
Fe05 O009 C012 C00U -172.4(2)
Fe05 O009 C012 C00Y 9.6(4)
Fe05 O00A C017 C00Z 20.0(4)
Fe05 O00A C017 C019 -162.7(2)
Fe05 N00B C00N C00R -14.8(3)
Fe05 N00B C00N C00X 163.2(2)
Fe05 N00B C00V C00Y -6.1(4)
Fe05 N00C C00O C00G 165.1(2)
Fe05 N00C C00R C00F -166.9(2)
Fe05 N00C C00R C00N 13.0(3)
Fe05 N00D C010 C00Z -1.9(4)
Fe05 N00D C011 C00S -7.2(3)
Fe05 N00D C011 C01B 171.4(2)
Fe05 N00E C00S C011 7.1(3)
Fe05 N00E C00S C014 -172.2(2)
Fe05 N00E C01F C013 171.9(2)
O00A C017 C019 C016 -173.7(3)
N00B C00N C00R N00C 0.9(4)
N00B C00N C00R C00F -179.1(2)
N00B C00N C00X C00M -179.7(3)
N00B C00V C00Y C012 -5.2(4)
N00B C00V C00Y C01A -179.1(3)
N00D C011 C01B C01G -178.7(3)
N00E C00S C011 N00D 0.0(4)
N00E C00S C011 C01B -178.7(2)
N00E C00S C014 C015 -0.9(4)
N00E C00S C014 C018 178.6(3)
C00F C00K C00M C00X 1.5(4)
C00K C00F C00Q C00G -178.6(3)
C00K C00F C00R N00C 178.4(3)
C00K C00F C00R C00N -1.6(4)
C00K C00M C00X C00N -0.4(4)
C00N N00B C00V C00Y 175.0(3)
C00O N00C C00R C00F 1.0(4)
C00O N00C C00R C00N -179.0(2)
C00O C00G C00Q C00F -0.5(4)
C00P C00J C00T F008 180.0(3)
C00P C00J C00T C00H 2.2(4)
C00P C00L C00W F007 -178.7(2)
C00P C00L C00W C00H 0.8(4)
C00Q C00F C00K C00M 178.6(3)
C00Q C00F C00R N00C -0.8(4)
C00Q C00F C00R C00N 179.2(2)
C00Q C00G C00O N00C 0.7(5)
C00R N00C C00O C00G -0.9(4)
C00R C00F C00K C00M -0.5(4)
C00R C00F C00Q C00G 0.5(4)
C00R C00N C00X C00M -1.7(4)
C00S N00E C01F C013 0.3(4)
C00S C011 C01B C01G -0.2(4)
C00S C014 C015 C013 0.7(4)
C00S C014 C018 C01G 0.4(4)
C00T C00H C00W F007 178.7(2)
C00T C00H C00W C00L -0.8(4)
C00T C00J C00P F006 -179.6(3)
C00T C00J C00P C00L -2.2(4)
C00U C01D C01E C01A 1.2(4)
C00V N00B C00N C00R 164.1(2)
C00V N00B C00N C00X -17.8(4)
C00V C00Y C012 O009 4.4(4)
C00V C00Y C012 C00U -173.6(3)
C00V C00Y C01A C01E 175.0(3)
C00W C00H C00T F008 -178.5(3)
C00W C00H C00T C00J -0.8(4)
C00W C00L C00P F006 178.1(2)
C00W C00L C00P C00J 0.8(4)
C00X C00N C00R N00C -177.3(2)
C00X C00N C00R C00F 2.7(4)
C00Y C01A C01E C01D -1.5(4)
C00Z C017 C019 C016 3.7(4)
C00Z C01H C01J C016 2.5(5)
C010 N00D C011 C00S 169.3(3)
C010 N00D C011 C01B -12.2(4)
C010 C00Z C017 O00A -6.9(5)
C010 C00Z C017 C019 175.7(3)
C010 C00Z C01H C01J -178.8(3)
C011 N00D C010 C00Z -178.1(3)
C011 C00S C014 C015 179.9(3)
C011 C00S C014 C018 -0.7(4)
C011 C01B C01G C018 -0.1(5)
C012 C00U C01D C01E -0.2(4)
C012 C00Y C01A C01E 0.9(4)
C014 C00S C011 N00D 179.3(2)
C014 C00S C011 C01B 0.6(4)
C014 C018 C01G C01B 0.1(5)
C015 C013 C01F N00E -0.4(5)
C015 C014 C018 C01G 179.8(3)
C017 C00Z C010 N00D -1.0(5)
C017 C00Z C01H C01J 1.4(5)
C018 C014 C015 C013 -178.7(3)
C019 C016 C01J C01H -3.4(5)
C01A C00Y C012 O009 178.2(3)
C01A C00Y C012 C00U 0.1(4)
C01D C00U C012 O009 -178.5(3)
C01D C00U C012 C00Y -0.4(4)
C01F N00E C00S C011 179.7(2)
C01F N00E C00S C014 0.4(4)
C01F C013 C015 C014 -0.2(5)
C01H C00Z C010 N00D 179.2(3)
C01H C00Z C017 O00A 172.8(3)
C01H C00Z C017 C019 -4.5(4)
C01J C016 C019 C017 0.3(5)
